data_7236142
loop_
_publ_author_name
'Liu, Qiangqiang'
'Jin, Bo'
'Peng, Rufang'
'Guo, Zhicheng'
'Zhao, Jun'
'Zhang, Qingchun'
'Shang, Yu'

_publ_section_title
;
 Synthesis, characterization and properties of nitrogen-rich compounds
 based on cyanuric acid: a promising design in the development of new
 energetic materials
;
_journal_issue 13
_journal_name_full 'Journal of Materials Chemistry A'
_journal_page_first 4971
_journal_paper_doi 10.1039/C5TA10688E
_journal_volume 4
_journal_year 2016
_chemical_formula_moiety 'C4 H10 N8 O3'
_chemical_formula_sum 'C4 H10 N8 O3'
_chemical_formula_weight 218.17
_space_group_crystal_system triclinic
_space_group_IT_number 2
_space_group_name_Hall '-P 1'
_space_group_name_H-M_alt 'P -1'
_atom_sites_solution_hydrogens geom
_atom_sites_solution_primary direct
_atom_sites_solution_secondary difmap
_audit_update_record
;
2015-07-06 deposited with the CCDC.
2016-03-01 downloaded from the CCDC.
;
_cell_angle_alpha 87.770(9)
_cell_angle_beta 82.156(8)
_cell_angle_gamma 78.806(7)
_cell_formula_units_Z 4
_cell_length_a 6.7212(17)
_cell_length_b 11.023(3)
_cell_length_c 11.825(3)
_cell_measurement_reflns_used 2143
_cell_measurement_temperature 113
_cell_measurement_theta_max 27.50
_cell_measurement_theta_min 3.10
_cell_volume 851.3(4)
_computing_cell_refinement 'CrystalClear-SM Expert 2.1 b42'
_computing_data_collection 'CrystalClear-SM Expert 2.1 b42 (Rigaku, 2015)'
_computing_data_reduction 'CrystalClear-SM Expert 2.1 b42'
_computing_molecular_graphics 'CrystalStructure 4.1'
_computing_publication_material 'CrystalStructure 4.1 (Rigaku, 2014)'
_computing_structure_refinement 'SHELXL2013 (Sheldrick, 2008)'
_computing_structure_solution 'SHELXS2013 (Sheldrick, 2008)'
_diffrn_ambient_temperature 113
_diffrn_detector_area_resol_mean 5.814
_diffrn_measured_fraction_theta_full 0.993
_diffrn_measured_fraction_theta_max 0.952
_diffrn_measurement_device_type 'Rigaku XtaLAB P200'
_diffrn_measurement_method \w
_diffrn_radiation_type 'Mo K\a'
_diffrn_radiation_wavelength 0.71075
_diffrn_reflns_av_R_equivalents 0.0174
_diffrn_reflns_Laue_measured_fraction_full 0.993
_diffrn_reflns_Laue_measured_fraction_max 0.952
_diffrn_reflns_limit_h_max 10
_diffrn_reflns_limit_h_min -10
_diffrn_reflns_limit_k_max 17
_diffrn_reflns_limit_k_min -17
_diffrn_reflns_limit_l_max 18
_diffrn_reflns_limit_l_min -18
_diffrn_reflns_number 14660
_diffrn_reflns_point_group_measured_fraction_full 0.993
_diffrn_reflns_point_group_measured_fraction_max 0.952
_diffrn_reflns_theta_full 25.242
_diffrn_reflns_theta_max 35.022
_diffrn_reflns_theta_min 1.739
_diffrn_standards_number 0
_exptl_absorpt_coefficient_mu 0.144
_exptl_absorpt_correction_T_max 0.969
_exptl_absorpt_correction_T_min 0.895
_exptl_absorpt_correction_type multi-scan
_exptl_absorpt_process_details 'REQAB (Rigaku, 1998)'
_exptl_crystal_colour colorless
_exptl_crystal_density_diffrn 1.702
_exptl_crystal_density_method 'not measured'
_exptl_crystal_description prism
_exptl_crystal_F_000 456.00
_exptl_crystal_size_max 0.260
_exptl_crystal_size_mid 0.240
_exptl_crystal_size_min 0.220
_refine_diff_density_max 0.56
_refine_diff_density_min -0.28
_refine_ls_extinction_method none
_refine_ls_goodness_of_fit_ref 1.064
_refine_ls_hydrogen_treatment refxyz
_refine_ls_number_parameters 351
_refine_ls_number_reflns 7145
_refine_ls_number_restraints 0
_refine_ls_R_factor_all 0.0404
_refine_ls_R_factor_gt 0.0338
_refine_ls_shift/su_max 0.001
_refine_ls_structure_factor_coef Fsqd
_refine_ls_weighting_details 'w = 1/[\s^2^(Fo^2^)+(0.0668P)^2^+0.0654P] where P=(Fo^2^+2Fc^2^)/3'
_refine_ls_weighting_scheme calc
_refine_ls_wR_factor_gt 0.0987
_refine_ls_wR_factor_ref 0.1059
_reflns_number_gt 6169
_reflns_number_total 7145
_reflns_threshold_expression F^2^>2.0\s(F^2^)
_cod_data_source_file c5ta10688e2.cif
_cod_data_source_block m20150603g
_cod_database_code 7236142
_shelxl_res_file
;

    shelxl.res created by SHELXL-2014/7

TITL m20150603g
CELL  0.71075 6.72120 11.02300 11.82500 87.77000 82.15600 78.80600
ZERR  4 0.00170 0.00300 0.00300 0.00900 0.00800 0.00700
LATT 1
SFAC C H N O
UNIT 16 40 32 12
L.S. 5
FMAP 2
PLAN -5
WPDB -2
HTAB
BOND $H
CONF
LIST 4
TEMP -160.0
ACTA
SIZE 0.260 0.240 0.220
WGHT    0.066800    0.065400
FVAR       0.62739
O1    4    0.340164    0.736760    0.876075    11.00000    0.02221    0.00643 =
         0.01376   -0.00003   -0.00357   -0.00364
O2    4    0.214152    1.099766    1.064160    11.00000    0.03165    0.00937 =
         0.00932   -0.00187   -0.00348   -0.00137
O3    4    0.284968    1.099925    0.677241    11.00000    0.02518    0.00981 =
         0.00926    0.00208   -0.00344   -0.00457
O4    4    0.304190    0.804615    0.566753    11.00000    0.02836    0.01079 =
         0.00921    0.00179   -0.00607   -0.00507
O5    4    0.213101    1.168212    0.368985    11.00000    0.03253    0.00711 =
         0.01376   -0.00044   -0.00541   -0.00230
O6    4    0.245946    0.807403    0.189521    11.00000    0.02309    0.01058 =
         0.00947   -0.00140   -0.00430   -0.00573
N1    3    0.250246    1.109381    0.870783    11.00000    0.02009    0.00743 =
         0.00934   -0.00001   -0.00292   -0.00234
N2    3    0.274210    0.918600    0.971459    11.00000    0.01974    0.00692 =
         0.00843    0.00055   -0.00285   -0.00268
N3    3    0.305534    0.919035    0.775959    11.00000    0.02025    0.00703 =
         0.00804   -0.00046   -0.00266   -0.00322
N4    3    0.254723    0.986292    0.469987    11.00000    0.01768    0.00754 =
         0.00858   -0.00066   -0.00280   -0.00248
N5    3    0.223606    0.988256    0.278680    11.00000    0.01853    0.00733 =
         0.00881    0.00015   -0.00417   -0.00219
N6    3    0.267039    0.797024    0.379101    11.00000    0.01582    0.00844 =
         0.00893    0.00020   -0.00316   -0.00316
N7    3   -0.081733    0.412937    0.823083    11.00000    0.01632    0.01041 =
         0.01961   -0.00158   -0.00509   -0.00494
N8    3    0.078259    0.568375    0.866930    11.00000    0.01531    0.00655 =
         0.01616    0.00029   -0.00514   -0.00247
N9    3   -0.086936    0.654352    0.832482    11.00000    0.01851    0.00892 =
         0.01565   -0.00024   -0.00534    0.00046
N10   3    0.224110    0.364636    0.898019    11.00000    0.01695    0.00802 =
         0.01579   -0.00002   -0.00533   -0.00143
N11   3    0.386174    0.407807    0.938149    11.00000    0.01614    0.01564 =
         0.01791   -0.00002   -0.00675   -0.00210
N12   3    0.219101    0.562030    0.589941    11.00000    0.01822    0.00853 =
         0.01583    0.00134   -0.00706   -0.00276
N13   3    0.504306    0.451613    0.665996    11.00000    0.01378    0.00986 =
         0.01820   -0.00196   -0.00504   -0.00169
N14   3    0.581682    0.556293    0.689284    11.00000    0.01689    0.01279 =
         0.01632   -0.00289   -0.00348   -0.00524
N15   3    0.281021    0.348338    0.601463    11.00000    0.01511    0.00798 =
         0.01769    0.00099   -0.00646   -0.00263
N16   3    0.101292    0.347249    0.553289    11.00000    0.01520    0.01110 =
         0.01358   -0.00042   -0.00469   -0.00403
C1    1    0.308688    0.850455    0.874623    11.00000    0.01348    0.00769 =
         0.01012   -0.00005   -0.00260   -0.00311
C2    1    0.244609    1.046481    0.970816    11.00000    0.01571    0.00733 =
         0.01008   -0.00041   -0.00284   -0.00155
C3    1    0.279127    1.047017    0.772694    11.00000    0.01428    0.00742 =
         0.00991    0.00032   -0.00256   -0.00247
C4    1    0.276478    0.858444    0.474031    11.00000    0.01368    0.00875 =
         0.00917    0.00014   -0.00206   -0.00266
C5    1    0.229500    1.055393    0.372439    11.00000    0.01543    0.00832 =
         0.00946   -0.00038   -0.00243   -0.00154
C6    1    0.245457    0.860824    0.280513    11.00000    0.01191    0.00841 =
         0.00994   -0.00028   -0.00258   -0.00259
C7    1    0.073228    0.448558    0.863241    11.00000    0.01363    0.00827 =
         0.00882   -0.00026   -0.00084   -0.00304
C8    1    0.333051    0.456761    0.618632    11.00000    0.01293    0.00901 =
         0.00828   -0.00019   -0.00086   -0.00228
H1    2    0.268433    0.883908    1.038717    11.00000    0.02553
H2    2    0.323297    0.882112    0.712024    11.00000    0.02497
H3    2    0.268678    1.021714    0.534059    11.00000    0.02744
H4    2    0.214087    1.024383    0.211916    11.00000    0.02534
H5    2   -0.091249    0.332395    0.828485    11.00000    0.02895
H6    2   -0.177814    0.474802    0.799739    11.00000    0.01845
H7    2    0.185564    0.589810    0.887338    11.00000    0.01328
H8    2   -0.121384    0.718629    0.881727    11.00000    0.02578
H9    2   -0.047076    0.688901    0.760598    11.00000    0.02476
H10   2    0.233848    0.282656    0.887108    11.00000    0.02363
H11   2    0.389466    0.383091    1.013515    11.00000    0.02251
H12   2    0.502777    0.367109    0.899324    11.00000    0.02817
H13   2    0.266741    0.633665    0.587542    11.00000    0.01880
H14   2    0.111944    0.560783    0.558008    11.00000    0.02104
H15   2    0.589693    0.383197    0.659605    11.00000    0.02683
H16   2    0.597225    0.604201    0.625343    11.00000    0.03011
H17   2    0.499309    0.599450    0.743457    11.00000    0.02099
H18   2    0.337797    0.279267    0.638467    11.00000    0.02503
H19   2    0.014593    0.322973    0.607855    11.00000    0.02637
H20   2    0.133096    0.286720    0.499813    11.00000    0.02213
HKLF 4
 
REM  m20150603g
REM R1 =  0.0338 for    6169 Fo > 4sig(Fo)  and  0.0404 for all    7145 data
REM    351 parameters refined using      0 restraints
 
END  
     
WGHT      0.0668      0.0654 

REM Instructions for potential hydrogen bonds
EQIV $1 x, y, z+1
HTAB N2 O6_$1
HTAB N3 O4
HTAB N4 O3
EQIV $2 x, y, z-1
HTAB N5 O2_$2
EQIV $3 -x, -y+1, -z+1
HTAB N7 O6_$3
EQIV $4 x-1, y, z
HTAB N7 N14_$4
HTAB N8 O1
EQIV $5 -x, -y+2, -z+2
HTAB N9 O2_$5
EQIV $6 -x, -y+2, -z+1
HTAB N9 O5_$6
EQIV $7 x, y-1, z
HTAB N10 N1_$7
EQIV $8 -x+1, -y+1, -z+2
HTAB N11 O1_$8
EQIV $9 -x, -y+1, -z+2
HTAB N11 N9_$9
EQIV $10 -x+1, -y+1, -z+1
HTAB N11 O6_$10
HTAB N12 O4
HTAB N12 N16_$3
HTAB N13 N6_$10
HTAB N14 O1
HTAB N15 O3_$7
HTAB N15 N6_$10
HTAB N16 N6_$3
HTAB N16 O5_$7

REM Highest difference peak  0.561,  deepest hole -0.280,  1-sigma level  0.076
Q1    1   0.2486  1.0755  0.9176  11.00000  0.05    0.56
Q2    1   0.2694  0.8277  0.4221  11.00000  0.05    0.54
Q3    1   0.3105  0.4011  0.6060  11.00000  0.05    0.52
Q4    1   0.2435  1.0189  0.3218  11.00000  0.05    0.50
Q5    1   0.2672  1.0772  0.8280  11.00000  0.05    0.49
;

loop_
_symmetry_equiv_pos_site_id
_space_group_symop_operation_xyz
1 +X,+Y,+Z
2 -X,-Y,-Z

loop_
_atom_site_label
_atom_site_type_symbol
_atom_site_fract_x
_atom_site_fract_y
_atom_site_fract_z
_atom_site_U_iso_or_equiv
_atom_site_adp_type
_atom_site_occupancy
_atom_site_site_symmetry_multiplicity
_atom_site_calc_flag
O1 O 0.34016(9) 0.73676(5) 0.87607(5) 0.01390(10) Uani 1 2 d
O2 O 0.21415(10) 1.09977(5) 1.06416(5) 0.01700(11) Uani 1 2 d
O3 O 0.28497(9) 1.09993(5) 0.67724(5) 0.01453(10) Uani 1 2 d
O4 O 0.30419(10) 0.80462(5) 0.56675(5) 0.01565(11) Uani 1 2 d
O5 O 0.21310(10) 1.16821(5) 0.36898(5) 0.01777(11) Uani 1 2 d
O6 O 0.24595(9) 0.80740(5) 0.18952(5) 0.01380(10) Uani 1 2 d
N1 N 0.25025(10) 1.10938(5) 0.87078(5) 0.01223(11) Uani 1 2 d
N2 N 0.27421(10) 0.91860(5) 0.97146(5) 0.01160(11) Uani 1 2 d
N3 N 0.30553(10) 0.91903(5) 0.77596(5) 0.01160(11) Uani 1 2 d
N4 N 0.25472(10) 0.98629(5) 0.46999(5) 0.01114(10) Uani 1 2 d
N5 N 0.22361(10) 0.98826(5) 0.27868(5) 0.01138(10) Uani 1 2 d
N6 N 0.26704(9) 0.79702(5) 0.37910(5) 0.01081(10) Uani 1 2 d
N7 N -0.08173(10) 0.41294(6) 0.82308(6) 0.01483(12) Uani 1 2 d
N8 N 0.07826(10) 0.56838(5) 0.86693(6) 0.01234(11) Uani 1 2 d
N9 N -0.08694(10) 0.65435(6) 0.83248(6) 0.01448(11) Uani 1 2 d
N10 N 0.22411(10) 0.36464(6) 0.89802(6) 0.01342(11) Uani 1 2 d
N11 N 0.38617(11) 0.40781(6) 0.93815(6) 0.01627(12) Uani 1 2 d
N12 N 0.21910(10) 0.56203(6) 0.58994(6) 0.01375(11) Uani 1 2 d
N13 N 0.50431(10) 0.45161(6) 0.66600(6) 0.01370(11) Uani 1 2 d
N14 N 0.58168(10) 0.55629(6) 0.68928(6) 0.01481(12) Uani 1 2 d
N15 N 0.28102(10) 0.34834(6) 0.60146(6) 0.01316(11) Uani 1 2 d
N16 N 0.10129(10) 0.34725(6) 0.55329(6) 0.01282(11) Uani 1 2 d
C1 C 0.30869(10) 0.85045(6) 0.87462(6) 0.01019(11) Uani 1 2 d
C2 C 0.24461(11) 1.04648(6) 0.97082(6) 0.01101(11) Uani 1 2 d
C3 C 0.27913(10) 1.04702(6) 0.77269(6) 0.01040(11) Uani 1 2 d
C4 C 0.27648(10) 0.85844(6) 0.47403(6) 0.01042(11) Uani 1 2 d
C5 C 0.22950(11) 1.05539(6) 0.37244(6) 0.01109(11) Uani 1 2 d
C6 C 0.24546(10) 0.86082(6) 0.28051(6) 0.00989(11) Uani 1 2 d
C7 C 0.07323(10) 0.44856(6) 0.86324(6) 0.01017(11) Uani 1 2 d
C8 C 0.33305(10) 0.45676(6) 0.61863(6) 0.01010(11) Uani 1 2 d
H1 H 0.268(2) 0.8839(13) 1.0387(12) 0.026(3) Uiso 1 2 d
H2 H 0.323(2) 0.8821(13) 0.7120(12) 0.025(3) Uiso 1 2 d
H3 H 0.269(2) 1.0217(13) 0.5341(12) 0.027(3) Uiso 1 2 d
H4 H 0.214(2) 1.0244(13) 0.2119(12) 0.025(3) Uiso 1 2 d
H5 H -0.091(2) 0.3324(14) 0.8285(12) 0.029(3) Uiso 1 2 d
H6 H -0.1778(19) 0.4748(12) 0.7997(11) 0.018(3) Uiso 1 2 d
H7 H 0.1856(18) 0.5898(11) 0.8873(10) 0.013(3) Uiso 1 2 d
H8 H -0.121(2) 0.7186(13) 0.8817(12) 0.026(3) Uiso 1 2 d
H9 H -0.047(2) 0.6889(13) 0.7606(12) 0.025(3) Uiso 1 2 d
H10 H 0.234(2) 0.2827(13) 0.8871(12) 0.024(3) Uiso 1 2 d
H11 H 0.389(2) 0.3831(12) 1.0135(12) 0.023(3) Uiso 1 2 d
H12 H 0.503(2) 0.3671(14) 0.8993(12) 0.028(3) Uiso 1 2 d
H13 H 0.267(2) 0.6337(12) 0.5875(11) 0.019(3) Uiso 1 2 d
H14 H 0.112(2) 0.5608(12) 0.5580(11) 0.021(3) Uiso 1 2 d
H15 H 0.590(2) 0.3832(14) 0.6596(12) 0.027(3) Uiso 1 2 d
H16 H 0.597(2) 0.6042(14) 0.6253(13) 0.030(3) Uiso 1 2 d
H17 H 0.499(2) 0.5995(13) 0.7435(12) 0.021(3) Uiso 1 2 d
H18 H 0.338(2) 0.2793(13) 0.6385(12) 0.025(3) Uiso 1 2 d
H19 H 0.015(2) 0.3230(13) 0.6079(12) 0.026(3) Uiso 1 2 d
H20 H 0.133(2) 0.2867(13) 0.4998(12) 0.022(3) Uiso 1 2 d

loop_
_atom_site_aniso_label
_atom_site_aniso_U_11
_atom_site_aniso_U_22
_atom_site_aniso_U_33
_atom_site_aniso_U_12
_atom_site_aniso_U_13
_atom_site_aniso_U_23
O1 0.0222(3) 0.00643(19) 0.0138(2) -0.00364(17) -0.00357(19) -0.00003(16)
O2 0.0316(3) 0.0094(2) 0.0093(2) -0.0014(2) -0.0035(2) -0.00187(17)
O3 0.0252(3) 0.0098(2) 0.0093(2) -0.00457(18) -0.00344(19) 0.00208(17)
O4 0.0284(3) 0.0108(2) 0.0092(2) -0.00507(19) -0.0061(2) 0.00179(17)
O5 0.0325(3) 0.0071(2) 0.0138(3) -0.00230(19) -0.0054(2) -0.00044(17)
O6 0.0231(3) 0.0106(2) 0.0095(2) -0.00573(18) -0.00430(18) -0.00140(16)
N1 0.0201(3) 0.0074(2) 0.0093(3) -0.00234(19) -0.0029(2) -0.00001(18)
N2 0.0197(3) 0.0069(2) 0.0084(3) -0.00268(19) -0.0029(2) 0.00055(18)
N3 0.0203(3) 0.0070(2) 0.0080(3) -0.00322(19) -0.0027(2) -0.00046(18)
N4 0.0177(3) 0.0075(2) 0.0086(3) -0.00248(19) -0.00280(19) -0.00066(18)
N5 0.0185(3) 0.0073(2) 0.0088(3) -0.00219(18) -0.0042(2) 0.00015(18)
N6 0.0158(2) 0.0084(2) 0.0089(3) -0.00316(18) -0.00316(19) 0.00020(18)
N7 0.0163(3) 0.0104(2) 0.0196(3) -0.0049(2) -0.0051(2) -0.0016(2)
N8 0.0153(2) 0.0066(2) 0.0162(3) -0.00247(18) -0.0051(2) 0.00029(19)
N9 0.0185(3) 0.0089(2) 0.0157(3) 0.00046(19) -0.0053(2) -0.0002(2)
N10 0.0170(3) 0.0080(2) 0.0158(3) -0.00143(19) -0.0053(2) -0.00002(19)
N11 0.0161(3) 0.0156(3) 0.0179(3) -0.0021(2) -0.0067(2) -0.0000(2)
N12 0.0182(3) 0.0085(2) 0.0158(3) -0.00276(19) -0.0071(2) 0.00134(19)
N13 0.0138(2) 0.0099(2) 0.0182(3) -0.00169(19) -0.0050(2) -0.0020(2)
N14 0.0169(3) 0.0128(3) 0.0163(3) -0.0052(2) -0.0035(2) -0.0029(2)
N15 0.0151(2) 0.0080(2) 0.0177(3) -0.00263(18) -0.0065(2) 0.00099(19)
N16 0.0152(3) 0.0111(2) 0.0136(3) -0.00403(19) -0.0047(2) -0.00042(19)
C1 0.0135(3) 0.0077(2) 0.0101(3) -0.00311(19) -0.0026(2) -0.00005(19)
C2 0.0157(3) 0.0073(2) 0.0101(3) -0.0015(2) -0.0028(2) -0.0004(2)
C3 0.0143(3) 0.0074(2) 0.0099(3) -0.00247(19) -0.0026(2) 0.0003(2)
C4 0.0137(3) 0.0088(2) 0.0092(3) -0.0027(2) -0.0021(2) 0.0001(2)
C5 0.0154(3) 0.0083(3) 0.0095(3) -0.0015(2) -0.0024(2) -0.0004(2)
C6 0.0119(2) 0.0084(2) 0.0099(3) -0.00259(19) -0.0026(2) -0.0003(2)
C7 0.0136(3) 0.0083(2) 0.0088(3) -0.00304(19) -0.0008(2) -0.00026(19)
C8 0.0129(3) 0.0090(2) 0.0083(3) -0.00228(19) -0.0009(2) -0.00019(19)

loop_
_atom_type_symbol
_atom_type_description
_atom_type_scat_dispersion_real
_atom_type_scat_dispersion_imag
_atom_type_scat_source
C C 0.0033 0.0016
;
International Tables for Crystallography
(Vol. C, Tables 4.2.6.8 and 6.1.1.4)
;
H H 0.0000 0.0000
;
International Tables for Crystallography
(Vol. C, Table 6.1.1.4)
;
N N 0.0061 0.0033
;
International Tables for Crystallography
(Vol. C, Tables 4.2.6.8 and 6.1.1.4)
;
O O 0.0106 0.0060
;
International Tables for Crystallography
(Vol. C, Tables 4.2.6.8 and 6.1.1.4)
;

loop_
_geom_angle_atom_site_label_1
_geom_angle_atom_site_label_2
_geom_angle_atom_site_label_3
_geom_angle
_geom_angle_publ_flag
C2 N1 C3 119.34(6) yes
C1 N2 C2 123.30(6) yes
C1 N3 C3 123.55(6) yes
C4 N4 C5 123.36(6) yes
C5 N5 C6 123.29(6) yes
C4 N6 C6 119.12(6) yes
N9 N8 C7 118.38(7) yes
N11 N10 C7 117.70(7) yes
N14 N13 C8 123.84(6) yes
N16 N15 C8 119.28(6) yes
O1 C1 N2 122.75(7) yes
O1 C1 N3 122.90(7) yes
N2 C1 N3 114.35(6) yes
O2 C2 N1 121.99(6) yes
O2 C2 N2 118.14(6) yes
N1 C2 N2 119.87(6) yes
O3 C3 N1 122.44(6) yes
O3 C3 N3 118.03(6) yes
N1 C3 N3 119.52(6) yes
O4 C4 N4 117.93(7) yes
O4 C4 N6 122.38(6) yes
N4 C4 N6 119.69(6) yes
O5 C5 N4 123.10(7) yes
O5 C5 N5 122.49(7) yes
N4 C5 N5 114.41(6) yes
O6 C6 N5 118.54(6) yes
O6 C6 N6 121.39(6) yes
N5 C6 N6 120.06(6) yes
N7 C7 N8 119.70(6) yes
N7 C7 N10 120.20(7) yes
N8 C7 N10 120.09(7) yes
N12 C8 N13 122.75(7) yes
N12 C8 N15 120.88(7) yes
N13 C8 N15 116.38(6) yes
C1 N2 H1 121.6(10) no
C2 N2 H1 115.2(10) no
C1 N3 H2 119.2(10) no
C3 N3 H2 117.2(10) no
C4 N4 H3 115.9(9) no
C5 N4 H3 120.5(9) no
C5 N5 H4 120.6(10) no
C6 N5 H4 115.9(10) no
C7 N7 H5 118.9(10) no
C7 N7 H6 115.5(9) no
H5 N7 H6 125.2(13) no
N9 N8 H7 123.0(7) no
C7 N8 H7 118.6(7) no
N8 N9 H8 109.7(9) no
N8 N9 H9 109.9(8) no
H8 N9 H9 105.8(12) no
N11 N10 H10 119.9(9) no
C7 N10 H10 121.8(9) no
N10 N11 H11 108.2(9) no
N10 N11 H12 106.7(11) no
H11 N11 H12 106.1(12) no
C8 N12 H13 120.8(8) no
C8 N12 H14 119.5(9) no
H13 N12 H14 118.1(12) no
N14 N13 H15 116.5(11) no
C8 N13 H15 116.1(11) no
N13 N14 H16 110.8(11) no
N13 N14 H17 109.9(10) no
H16 N14 H17 110.0(12) no
N16 N15 H18 118.5(10) no
C8 N15 H18 119.9(10) no
N15 N16 H19 106.4(10) no
N15 N16 H20 106.7(9) no
H19 N16 H20 106.7(13) no

loop_
_geom_bond_atom_site_label_1
_geom_bond_atom_site_label_2
_geom_bond_distance
_geom_bond_publ_flag
O1 C1 1.2296(9) yes
O2 C2 1.2439(10) yes
O3 C3 1.2495(9) yes
O4 C4 1.2454(9) yes
O5 C5 1.2266(9) yes
O6 C6 1.2458(10) yes
N1 C2 1.3475(9) yes
N1 C3 1.3433(10) yes
N2 C1 1.3625(10) yes
N2 C2 1.3847(9) yes
N3 C1 1.3656(9) yes
N3 C3 1.3870(9) yes
N4 C4 1.3880(9) yes
N4 C5 1.3691(9) yes
N5 C5 1.3659(10) yes
N5 C6 1.3834(9) yes
N6 C4 1.3482(10) yes
N6 C6 1.3482(9) yes
N7 C7 1.3314(11) yes
N8 N9 1.4077(9) yes
N8 C7 1.3303(10) yes
N10 N11 1.4135(11) yes
N10 C7 1.3316(9) yes
N12 C8 1.3204(9) yes
N13 N14 1.4051(11) yes
N13 C8 1.3379(11) yes
N15 N16 1.4064(11) yes
N15 C8 1.3388(11) yes
N2 H1 0.868(14) no
N3 H2 0.856(15) no
N4 H3 0.890(15) no
N5 H4 0.875(14) no
N7 H5 0.902(16) no
N7 H6 0.906(12) no
N8 H7 0.867(13) no
N9 H8 0.909(14) no
N9 H9 0.944(14) no
N10 H10 0.906(14) no
N11 H11 0.924(14) no
N11 H12 0.899(13) no
N12 H13 0.906(14) no
N12 H14 0.860(15) no
N13 H15 0.853(14) no
N14 H16 0.911(15) no
N14 H17 0.876(13) no
N15 H18 0.908(13) no
N16 H19 0.879(14) no
N16 H20 0.912(14) no

loop_
_geom_contact_atom_site_label_1
_geom_contact_atom_site_label_2
_geom_contact_distance
_geom_contact_publ_flag
_geom_contact_site_symmetry_2
O1 C2 3.5459(12) no .
O1 C3 3.5533(12) no .
O2 C1 3.5203(12) no .
O2 C3 3.4720(13) no .
O3 C1 3.5309(11) no .
O3 C2 3.4812(13) no .
O4 C5 3.5291(11) no .
O4 C6 3.4789(13) no .
O5 C4 3.5544(12) no .
O5 C6 3.5426(13) no .
O6 C4 3.4725(13) no .
O6 C5 3.5272(12) no .
N1 C1 2.8040(12) no .
N2 C3 2.6959(11) no .
N3 C2 2.6873(11) no .
N4 C6 2.6925(11) no .
N5 C4 2.6981(11) no .
N6 C5 2.8089(12) no .
N7 N9 2.6609(12) no .
N7 N11 3.5830(13) no .
N8 N11 2.6575(10) no .
N9 N10 3.5815(12) no .
N12 N14 2.8352(12) no .
N12 N16 2.7058(12) no .
N13 N16 3.5710(13) no .
O1 N8 2.8091(11) no .
O1 N9 3.2839(12) no .
O1 N11 3.2313(11) no 2_667
O1 N14 3.0953(10) no .
O2 O6 3.4752(11) no 1_556
O2 N2 3.4109(13) no 2_577
O2 N2 3.3742(13) no 2_677
O2 N5 2.7786(10) no 1_556
O2 N9 2.9400(11) no 2_577
O2 N10 3.4615(12) no 1_565
O2 C1 3.4296(13) no 2_577
O2 C1 3.5297(13) no 2_677
O2 C6 3.5964(11) no 1_556
O3 O4 3.5273(12) no .
O3 N4 2.8444(11) no .
O3 N4 3.3201(11) no 2_676
O3 N5 3.3630(12) no 2_676
O3 N6 3.3944(12) no 2_676
O3 N15 2.8441(11) no 1_565
O3 N16 3.1592(11) no 1_565
O3 C4 3.3348(11) no 2_676
O3 C5 3.3633(11) no 2_676
O3 C6 3.4754(13) no 2_576
O3 C6 3.3727(12) no 2_676
O4 O3 3.5273(12) no .
O4 O5 3.4129(13) no 2_576
O4 O5 3.5016(13) no 2_676
O4 N3 2.8221(11) no .
O4 N12 2.8367(12) no .
O4 N14 3.3938(11) no .
O4 N15 3.3903(10) no 2_666
O5 O4 3.4129(13) no 2_576
O5 O4 3.5016(13) no 2_676
O5 N3 3.4259(11) no 2_676
O5 N9 3.1248(11) no 2_576
O5 N14 3.5782(12) no 2_676
O5 N15 3.5816(12) no 1_565
O5 N16 2.9192(11) no 1_565
O6 O2 3.4752(11) no 1_554
O6 N1 3.4472(12) no 2_576
O6 N2 2.8104(10) no 1_554
O6 N7 2.8729(11) no 2_566
O6 N11 3.3171(10) no 2_666
O6 N13 3.5257(11) no 2_666
O6 C3 3.5576(12) no 2_576
N1 O6 3.4472(12) no 2_576
N1 N10 2.8133(12) no 1_565
N2 O2 3.4109(13) no 2_577
N2 O2 3.3742(13) no 2_677
N2 O6 2.8104(10) no 1_556
N2 C2 3.4093(13) no 2_577
N2 C2 3.4900(13) no 2_677
N3 O4 2.8221(11) no .
N3 O5 3.4259(11) no 2_676
N3 N5 3.4819(12) no 2_676
N3 C5 3.4252(12) no 2_676
N4 O3 2.8444(11) no .
N4 O3 3.3201(11) no 2_676
N4 N4 3.3572(13) no 2_576
N4 N4 3.5368(13) no 2_676
N5 O2 2.7786(10) no 1_554
N5 O3 3.3630(12) no 2_676
N5 N3 3.4819(12) no 2_676
N5 C3 3.2634(12) no 2_676
N6 O3 3.3944(12) no 2_676
N6 N12 3.5541(11) no .
N6 N13 2.9004(10) no 2_666
N6 N15 3.1811(11) no 2_666
N6 N16 3.1916(11) no 2_566
N6 C8 3.4850(11) no 2_666
N7 O6 2.8729(11) no 2_566
N7 N13 3.5017(12) no 1_455
N7 N14 3.0843(11) no 1_455
N7 N15 3.3236(11) no .
N7 N16 3.3133(12) no .
N7 C8 3.5274(12) no .
N8 O1 2.8091(11) no .
N8 N8 3.5534(12) no 2_567
N8 N10 3.2305(11) no 2_567
N8 N11 3.5904(12) no 2_567
N8 N12 3.2825(13) no .
N8 N13 3.5287(11) no .
N8 C7 3.2238(12) no 2_567
N8 C8 3.3404(12) no .
N9 O1 3.2839(12) no .
N9 O2 2.9400(11) no 2_577
N9 O5 3.1248(11) no 2_576
N9 N10 3.2048(12) no 2_567
N9 N11 3.2821(11) no 2_567
N9 N12 3.3610(11) no .
N9 N14 3.3321(12) no 1_455
N10 O2 3.4615(12) no 1_545
N10 N1 2.8133(12) no 1_545
N10 N8 3.2305(11) no 2_567
N10 N9 3.2048(12) no 2_567
N10 N13 3.3286(11) no .
N10 N15 3.4832(13) no .
N10 C2 3.5594(13) no 1_545
N10 C8 3.4423(13) no .
N11 O1 3.2313(11) no 2_667
N11 O6 3.3171(10) no 2_666
N11 N8 3.5904(12) no 2_567
N11 N9 3.2821(11) no 2_567
N11 N11 3.2652(12) no 2_667
N11 N13 3.2482(13) no .
N11 N14 3.5314(12) no .
N12 O4 2.8367(12) no .
N12 N6 3.5541(11) no .
N12 N8 3.2825(13) no .
N12 N9 3.3610(11) no .
N12 N13 3.3211(12) no 2_666
N12 N14 3.5841(12) no 2_666
N12 N16 2.9212(11) no 2_566
N12 C4 3.5636(13) no .
N12 C7 3.5024(12) no .
N12 C8 3.5997(12) no 2_666
N13 O6 3.5257(11) no 2_666
N13 N6 2.9004(10) no 2_666
N13 N7 3.5017(12) no 1_655
N13 N8 3.5287(11) no .
N13 N10 3.3286(11) no .
N13 N11 3.2482(13) no .
N13 N12 3.3211(12) no 2_666
N13 C7 3.4674(11) no .
N13 C8 3.5642(13) no 2_666
N14 O1 3.0953(10) no .
N14 O4 3.3938(11) no .
N14 O5 3.5782(12) no 2_676
N14 N7 3.0843(11) no 1_655
N14 N9 3.3321(12) no 1_655
N14 N11 3.5314(12) no .
N14 N12 3.5841(12) no 2_666
N14 N16 3.5878(12) no 2_666
N15 O3 2.8441(11) no 1_545
N15 O4 3.3903(10) no 2_666
N15 O5 3.5816(12) no 1_545
N15 N6 3.1811(11) no 2_666
N15 N7 3.3236(11) no .
N15 N10 3.4832(13) no .
N15 C4 3.4116(11) no 2_666
N15 C7 3.3527(12) no .
N16 O3 3.1592(11) no 1_545
N16 O5 2.9192(11) no 1_545
N16 N6 3.1916(11) no 2_566
N16 N7 3.3133(12) no .
N16 N12 2.9212(11) no 2_566
N16 N14 3.5878(12) no 2_666
C1 O2 3.4296(13) no 2_577
C1 O2 3.5297(13) no 2_677
C2 N2 3.4093(13) no 2_577
C2 N2 3.4900(13) no 2_677
C2 N10 3.5594(13) no 1_565
C2 C2 3.5409(13) no 2_677
C3 O6 3.5576(12) no 2_576
C3 N5 3.2634(12) no 2_676
C3 C5 3.5047(12) no 2_676
C3 C6 3.5071(13) no 2_676
C4 O3 3.3348(11) no 2_676
C4 N12 3.5636(13) no .
C4 N15 3.4116(11) no 2_666
C4 C5 3.5998(12) no 2_576
C5 O3 3.3633(11) no 2_676
C5 N3 3.4252(12) no 2_676
C5 C3 3.5047(12) no 2_676
C5 C4 3.5998(12) no 2_576
C6 O2 3.5964(11) no 1_554
C6 O3 3.4754(13) no 2_576
C6 O3 3.3727(12) no 2_676
C6 C3 3.5071(13) no 2_676
C7 N8 3.2238(12) no 2_567
C7 N12 3.5024(12) no .
C7 N13 3.4674(11) no .
C7 N15 3.3527(12) no .
C7 C7 3.4204(13) no 2_567
C7 C8 3.1759(12) no .
C8 N6 3.4850(11) no 2_666
C8 N7 3.5274(12) no .
C8 N8 3.3404(12) no .
C8 N10 3.4423(13) no .
C8 N12 3.5997(12) no 2_666
C8 N13 3.5642(13) no 2_666
C8 C7 3.1759(12) no .
C8 C8 3.5666(12) no 2_666
O1 H1 2.500(14) no .
O1 H2 2.468(14) no .
O2 H1 2.361(15) no .
O3 H2 2.390(15) no .
O4 H3 2.380(15) no .
O5 H3 2.505(14) no .
O5 H4 2.487(15) no .
O6 H4 2.382(14) no .
N1 H1 3.114(14) no .
N1 H2 3.111(15) no .
N2 H2 3.074(14) no .
N3 H1 3.098(14) no .
N4 H4 3.106(15) no .
N5 H3 3.119(15) no .
N6 H3 3.140(15) no .
N6 H4 3.127(14) no .
N7 H7 3.075(13) no .
N7 H8 3.419(15) no .
N7 H9 3.147(15) no .
N7 H10 2.511(13) no .
N8 H5 3.107(16) no .
N8 H6 2.405(15) no .
N8 H10 3.131(13) no .
N8 H11 3.257(13) no .
N8 H12 3.314(14) no .
N9 H5 3.557(16) no .
N9 H6 2.244(14) no .
N10 H5 2.467(16) no .
N10 H6 3.098(13) no .
N10 H7 2.445(12) no .
N11 H7 2.298(11) no .
N12 H15 3.049(14) no .
N12 H16 2.759(16) no .
N12 H17 2.882(15) no .
N12 H18 3.115(14) no .
N12 H19 3.188(16) no .
N12 H20 3.432(15) no .
N13 H13 2.540(12) no .
N13 H14 3.099(14) no .
N13 H18 2.437(16) no .
N14 H13 2.563(13) no .
N15 H13 3.127(14) no .
N15 H14 2.464(13) no .
N15 H15 2.376(16) no .
N16 H13 3.599(14) no .
N16 H14 2.372(14) no .
C2 H2 3.542(15) no .
C3 H1 3.561(14) no .
C4 H4 3.570(14) no .
C6 H3 3.579(15) no .
C7 H8 3.014(14) no .
C7 H9 2.886(14) no .
C7 H11 2.921(14) no .
C7 H12 2.937(15) no .
C8 H16 2.640(17) no .
C8 H17 2.686(15) no .
C8 H19 2.844(16) no .
C8 H20 2.999(16) no .
H5 H10 2.34(2) no .
H6 H7 3.26(2) no .
H6 H8 3.00(2) no .
H6 H9 2.68(2) no .
H6 H10 3.398(18) no .
H7 H8 2.274(17) no .
H7 H9 2.394(18) no .
H7 H10 3.338(18) no .
H7 H11 2.894(17) no .
H7 H12 2.935(17) no .
H10 H11 2.36(2) no .
H10 H12 2.21(2) no .
H13 H15 3.325(18) no .
H13 H16 2.28(2) no .
H13 H17 2.55(2) no .
H14 H16 3.58(2) no .
H14 H18 3.343(18) no .
H14 H19 2.84(2) no .
H14 H20 3.10(2) no .
H15 H16 2.46(2) no .
H15 H17 2.55(2) no .
H15 H18 2.27(2) no .
H18 H19 2.21(2) no .
H18 H20 2.27(2) no .
O1 H7 2.079(13) no .
O1 H8 3.139(15) no .
O1 H8 3.595(15) no 1_655
O1 H9 3.237(15) no .
O1 H11 2.517(13) no 2_667
O1 H12 3.089(15) no 2_667
O1 H16 3.445(14) no .
O1 H17 2.234(13) no .
O2 H1 3.587(15) no 2_577
O2 H1 3.561(14) no 2_677
O2 H4 1.905(14) no 1_556
O2 H8 2.076(14) no 2_577
O2 H9 3.116(14) no 2_577
O2 H10 2.857(14) no 1_565
O2 H11 3.548(14) no 1_565
O3 H3 1.955(15) no .
O3 H5 3.573(13) no 1_565
O3 H10 3.197(14) no 1_565
O3 H18 2.098(15) no 1_565
O3 H19 2.922(13) no 1_565
O3 H20 3.019(14) no 1_565
O4 H2 1.978(15) no .
O4 H9 3.453(14) no .
O4 H13 1.951(14) no .
O4 H14 3.211(15) no .
O4 H15 3.361(15) no 2_666
O4 H16 2.794(14) no .
O4 H17 3.230(13) no .
O4 H18 3.202(13) no 2_666
O4 H20 3.480(15) no 2_566
O5 H2 3.081(13) no 2_676
O5 H8 3.262(14) no 2_576
O5 H9 2.381(14) no 2_576
O5 H13 3.512(12) no 2_576
O5 H14 3.405(12) no 2_576
O5 H16 3.033(17) no 2_676
O5 H19 3.336(14) no 1_565
O5 H20 2.012(14) no 1_565
O6 H1 1.942(14) no 1_554
O6 H5 2.052(16) no 2_566
O6 H6 3.226(14) no 2_566
O6 H10 3.448(13) no 2_666
O6 H12 2.463(13) no 2_666
O6 H15 2.857(14) no 2_666
O6 H19 3.231(14) no 2_566
N1 H1 3.492(14) no 2_577
N1 H1 3.558(15) no 2_677
N1 H5 3.097(14) no 1_565
N1 H8 3.466(14) no 2_577
N1 H10 1.908(14) no 1_565
N1 H18 3.314(14) no 1_565
N2 H4 3.061(14) no 1_556
N2 H12 3.594(14) no 2_667
N3 H3 3.059(14) no .
N3 H4 3.410(14) no 2_576
N3 H4 3.428(15) no 2_676
N3 H17 3.527(13) no .
N4 H2 3.102(14) no .
N4 H3 3.543(15) no 2_576
N4 H3 3.181(15) no 2_676
N4 H20 3.274(14) no 1_565
N5 H1 3.058(14) no 1_554
N5 H9 3.559(14) no 2_576
N6 H5 3.343(16) no 2_566
N6 H13 2.995(13) no .
N6 H14 3.517(14) no .
N6 H15 2.071(14) no 2_666
N6 H18 2.608(13) no 2_666
N6 H19 2.497(16) no 2_566
N6 H20 3.154(14) no 2_566
N7 H7 3.400(11) no 2_567
N7 H11 3.242(12) no 2_567
N7 H12 2.948(15) no 1_455
N7 H15 3.196(16) no 1_455
N7 H17 3.372(13) no 1_455
N7 H18 3.442(12) no .
N7 H19 2.716(14) no .
N8 H10 3.595(13) no 2_567
N8 H11 3.219(13) no 2_567
N8 H13 3.473(13) no .
N8 H17 3.077(13) no .
N9 H4 3.514(14) no 2_576
N9 H10 3.387(13) no 2_567
N9 H11 2.623(13) no 2_567
N9 H13 3.472(12) no .
N9 H14 3.453(13) no .
N9 H16 3.577(17) no 1_455
N9 H17 3.273(15) no 1_455
N10 H7 3.454(11) no 2_567
N10 H8 2.770(14) no 2_567
N10 H15 3.505(14) no .
N10 H18 3.193(14) no .
N11 H5 3.524(14) no 1_655
N11 H6 3.354(13) no 1_655
N11 H6 3.416(12) no 2_567
N11 H8 3.057(14) no 2_567
N11 H11 3.098(15) no 2_667
N11 H12 3.448(16) no 2_667
N11 H15 3.390(14) no .
N11 H17 3.179(14) no .
N12 H7 3.515(12) no .
N12 H9 2.737(13) no .
N12 H14 3.501(15) no 2_566
N12 H15 3.139(14) no 2_666
N12 H16 3.161(15) no 2_666
N12 H19 3.089(14) no 2_566
N12 H20 2.920(13) no 2_566
N13 H5 3.557(15) no 1_655
N13 H6 2.880(14) no 1_655
N13 H7 3.358(11) no .
N13 H12 2.877(14) no .
N13 H13 3.262(12) no 2_666
N13 H14 3.423(13) no 2_666
N13 H19 3.434(13) no 1_655
N14 H5 3.493(14) no 1_655
N14 H6 2.247(13) no 1_655
N14 H7 3.270(11) no .
N14 H9 3.341(16) no 1_655
N14 H12 3.235(14) no .
N14 H14 3.475(12) no 2_666
N14 H19 3.540(13) no 1_655
N14 H20 3.389(14) no 2_666
N15 H5 3.435(14) no .
N15 H10 3.412(14) no .
N15 H13 3.552(12) no 2_666
N15 H14 3.424(14) no 2_566
N15 H16 2.756(15) no 2_666
N16 H3 3.553(14) no 1_545
N16 H5 3.344(14) no .
N16 H6 3.434(12) no .
N16 H13 3.135(14) no 2_566
N16 H14 2.159(14) no 2_566
N16 H15 3.448(14) no 1_455
N16 H16 2.832(15) no 2_666
C1 H7 3.133(13) no .
C1 H8 3.468(16) no .
C1 H11 3.306(13) no 2_667
C1 H17 3.181(13) no .
C2 H1 3.401(14) no 2_577
C2 H1 3.490(15) no 2_677
C2 H4 2.835(14) no 1_556
C2 H8 3.091(14) no 2_577
C2 H10 2.740(14) no 1_565
C3 H3 2.858(15) no .
C3 H4 3.533(15) no 2_576
C3 H4 3.372(14) no 2_676
C3 H10 2.920(14) no 1_565
C3 H18 3.022(14) no 1_565
C4 H2 2.901(15) no .
C4 H3 3.547(16) no 2_676
C4 H13 2.779(13) no .
C4 H15 3.068(15) no 2_666
C4 H18 2.913(12) no 2_666
C4 H19 3.309(16) no 2_566
C4 H20 3.417(15) no 2_566
C5 H2 3.231(14) no 2_676
C5 H9 3.281(14) no 2_576
C5 H20 2.929(14) no 1_565
C6 H1 2.846(14) no 1_554
C6 H5 2.951(16) no 2_566
C6 H12 3.388(14) no 2_666
C6 H15 2.806(14) no 2_666
C6 H18 3.176(14) no 2_666
C6 H19 3.072(15) no 2_566
C7 H7 3.270(11) no 2_567
C7 H8 3.493(14) no 2_567
C7 H11 3.460(12) no 2_567
C7 H18 3.394(13) no .
C7 H19 3.472(15) no .
C8 H7 3.488(11) no .
C8 H9 3.538(13) no .
C8 H13 3.396(12) no 2_666
C8 H16 2.942(15) no 2_666
H1 O2 3.587(15) no 2_577
H1 O2 3.561(14) no 2_677
H1 O6 1.942(14) no 1_556
H1 N1 3.492(14) no 2_577
H1 N1 3.558(15) no 2_677
H1 N5 3.058(14) no 1_556
H1 C2 3.401(14) no 2_577
H1 C2 3.490(15) no 2_677
H1 C6 2.846(14) no 1_556
H1 H4 2.56(2) no 1_556
H1 H5 3.14(2) no 2_567
H1 H11 3.385(18) no 2_667
H1 H12 3.009(19) no 2_667
H2 O4 1.978(15) no .
H2 O5 3.081(13) no 2_676
H2 N4 3.102(14) no .
H2 C4 2.901(15) no .
H2 C5 3.231(14) no 2_676
H2 H3 2.58(2) no .
H2 H4 3.558(19) no 2_576
H2 H9 3.55(2) no .
H2 H13 3.27(2) no .
H2 H16 3.371(19) no .
H2 H17 3.138(19) no .
H3 O3 1.955(15) no .
H3 N3 3.059(14) no .
H3 N4 3.543(15) no 2_576
H3 N4 3.181(15) no 2_676
H3 N16 3.553(14) no 1_565
H3 C3 2.858(15) no .
H3 C4 3.547(16) no 2_676
H3 H2 2.58(2) no .
H3 H3 3.05(2) no 2_676
H3 H18 3.28(2) no 1_565
H3 H19 3.510(19) no 1_565
H3 H20 2.92(2) no 1_565
H4 O2 1.905(14) no 1_554
H4 N2 3.061(14) no 1_554
H4 N3 3.410(14) no 2_576
H4 N3 3.428(15) no 2_676
H4 N9 3.514(14) no 2_576
H4 C2 2.835(14) no 1_554
H4 C3 3.533(15) no 2_576
H4 C3 3.372(14) no 2_676
H4 H1 2.56(2) no 1_554
H4 H2 3.558(19) no 2_576
H4 H8 2.98(2) no 2_576
H4 H9 3.156(19) no 2_576
H5 O3 3.573(13) no 1_545
H5 O6 2.052(16) no 2_566
H5 N1 3.097(14) no 1_545
H5 N6 3.343(16) no 2_566
H5 N11 3.524(14) no 1_455
H5 N13 3.557(15) no 1_455
H5 N14 3.493(14) no 1_455
H5 N15 3.435(14) no .
H5 N16 3.344(14) no .
H5 C6 2.951(16) no 2_566
H5 H1 3.14(2) no 2_567
H5 H7 3.444(18) no 2_567
H5 H12 2.70(2) no 1_455
H5 H15 3.08(2) no 1_455
H5 H18 3.374(18) no .
H5 H19 2.61(2) no .
H6 O6 3.226(14) no 2_566
H6 N11 3.354(13) no 1_455
H6 N11 3.416(12) no 2_567
H6 N13 2.880(14) no 1_455
H6 N14 2.247(13) no 1_455
H6 N16 3.434(12) no .
H6 H11 2.811(18) no 2_567
H6 H12 2.76(2) no 1_455
H6 H14 3.442(18) no .
H6 H15 2.77(2) no 1_455
H6 H16 2.89(2) no 1_455
H6 H17 2.491(18) no 1_455
H6 H19 2.877(18) no .
H7 O1 2.079(13) no .
H7 N7 3.400(11) no 2_567
H7 N10 3.454(11) no 2_567
H7 N12 3.515(12) no .
H7 N13 3.358(11) no .
H7 N14 3.270(11) no .
H7 C1 3.133(13) no .
H7 C7 3.270(11) no 2_567
H7 C8 3.488(11) no .
H7 H5 3.444(18) no 2_567
H7 H11 3.301(19) no 2_667
H7 H12 3.59(2) no 2_667
H7 H13 3.541(17) no .
H7 H17 2.539(17) no .
H8 O1 3.595(15) no 1_455
H8 O1 3.139(15) no .
H8 O2 2.076(14) no 2_577
H8 O5 3.262(14) no 2_576
H8 N1 3.466(14) no 2_577
H8 N10 2.770(14) no 2_567
H8 N11 3.057(14) no 2_567
H8 C1 3.468(16) no .
H8 C2 3.091(14) no 2_577
H8 C7 3.493(14) no 2_567
H8 H4 2.98(2) no 2_576
H8 H10 2.735(19) no 2_567
H8 H11 2.47(2) no 2_567
H9 O1 3.237(15) no .
H9 O2 3.116(14) no 2_577
H9 O4 3.453(14) no .
H9 O5 2.381(14) no 2_576
H9 N5 3.559(14) no 2_576
H9 N12 2.737(13) no .
H9 N14 3.341(16) no 1_455
H9 C5 3.281(14) no 2_576
H9 C8 3.538(13) no .
H9 H2 3.55(2) no .
H9 H4 3.156(19) no 2_576
H9 H11 3.453(19) no 2_567
H9 H13 2.725(17) no .
H9 H14 2.803(18) no .
H9 H16 3.34(2) no 1_455
H9 H17 3.41(2) no 1_455
H9 H17 3.593(19) no .
H9 H20 3.20(2) no 2_566
H10 O2 2.857(14) no 1_545
H10 O3 3.197(14) no 1_545
H10 O6 3.448(13) no 2_666
H10 N1 1.908(14) no 1_545
H10 N8 3.595(13) no 2_567
H10 N9 3.387(13) no 2_567
H10 N15 3.412(14) no .
H10 C2 2.740(14) no 1_545
H10 C3 2.920(14) no 1_545
H10 H8 2.735(19) no 2_567
H10 H18 2.928(19) no .
H11 O1 2.517(13) no 2_667
H11 O2 3.548(14) no 1_545
H11 N7 3.242(12) no 2_567
H11 N8 3.219(13) no 2_567
H11 N9 2.623(13) no 2_567
H11 N11 3.098(15) no 2_667
H11 C1 3.306(13) no 2_667
H11 C7 3.460(12) no 2_567
H11 H1 3.385(18) no 2_667
H11 H6 2.811(18) no 2_567
H11 H7 3.301(19) no 2_667
H11 H8 2.47(2) no 2_567
H11 H9 3.453(19) no 2_567
H11 H11 3.20(2) no 2_667
H11 H12 3.22(2) no 2_667
H11 H17 3.09(2) no 2_667
H12 O1 3.089(15) no 2_667
H12 O6 2.463(13) no 2_666
H12 N2 3.594(14) no 2_667
H12 N7 2.948(15) no 1_655
H12 N11 3.448(16) no 2_667
H12 N13 2.877(14) no .
H12 N14 3.235(14) no .
H12 C6 3.388(14) no 2_666
H12 H1 3.009(19) no 2_667
H12 H5 2.70(2) no 1_655
H12 H6 2.76(2) no 1_655
H12 H7 3.59(2) no 2_667
H12 H11 3.22(2) no 2_667
H12 H15 2.82(2) no .
H12 H17 3.09(2) no .
H13 O4 1.951(14) no .
H13 O5 3.512(12) no 2_576
H13 N6 2.995(13) no .
H13 N8 3.473(13) no .
H13 N9 3.472(12) no .
H13 N13 3.262(12) no 2_666
H13 N15 3.552(12) no 2_666
H13 N16 3.135(14) no 2_566
H13 C4 2.779(13) no .
H13 C8 3.396(12) no 2_666
H13 H2 3.27(2) no .
H13 H7 3.541(17) no .
H13 H9 2.725(17) no .
H13 H15 2.951(19) no 2_666
H13 H19 3.15(2) no 2_566
H13 H20 2.972(19) no 2_566
H14 O4 3.211(15) no .
H14 O5 3.405(12) no 2_576
H14 N6 3.517(14) no .
H14 N9 3.453(13) no .
H14 N12 3.501(15) no 2_566
H14 N13 3.423(13) no 2_666
H14 N14 3.475(12) no 2_666
H14 N15 3.424(14) no 2_566
H14 N16 2.159(14) no 2_566
H14 H6 3.442(18) no .
H14 H9 2.803(18) no .
H14 H14 2.73(2) no 2_566
H14 H15 3.158(19) no 2_666
H14 H16 3.39(2) no 1_455
H14 H16 3.098(18) no 2_666
H14 H19 2.459(19) no 2_566
H14 H20 2.269(18) no 2_566
H15 O4 3.361(15) no 2_666
H15 O6 2.857(14) no 2_666
H15 N6 2.071(14) no 2_666
H15 N7 3.196(16) no 1_655
H15 N10 3.505(14) no .
H15 N11 3.390(14) no .
H15 N12 3.139(14) no 2_666
H15 N16 3.448(14) no 1_655
H15 C4 3.068(15) no 2_666
H15 C6 2.806(14) no 2_666
H15 H5 3.08(2) no 1_655
H15 H6 2.77(2) no 1_655
H15 H12 2.82(2) no .
H15 H13 2.951(19) no 2_666
H15 H14 3.158(19) no 2_666
H15 H19 2.79(2) no 1_655
H16 O1 3.445(14) no .
H16 O4 2.794(14) no .
H16 O5 3.033(17) no 2_676
H16 N9 3.577(17) no 1_655
H16 N12 3.161(15) no 2_666
H16 N15 2.756(15) no 2_666
H16 N16 2.832(15) no 2_666
H16 C8 2.942(15) no 2_666
H16 H2 3.371(19) no .
H16 H6 2.89(2) no 1_655
H16 H9 3.34(2) no 1_655
H16 H14 3.39(2) no 1_655
H16 H14 3.098(18) no 2_666
H16 H18 3.33(2) no 2_666
H16 H20 2.63(2) no 2_666
H17 O1 2.234(13) no .
H17 O4 3.230(13) no .
H17 N3 3.527(13) no .
H17 N7 3.372(13) no 1_655
H17 N8 3.077(13) no .
H17 N9 3.273(15) no 1_655
H17 N11 3.179(14) no .
H17 C1 3.181(13) no .
H17 H2 3.138(19) no .
H17 H6 2.491(18) no 1_655
H17 H7 2.539(17) no .
H17 H9 3.593(19) no .
H17 H9 3.41(2) no 1_655
H17 H11 3.09(2) no 2_667
H17 H12 3.09(2) no .
H18 O3 2.098(15) no 1_545
H18 O4 3.202(13) no 2_666
H18 N1 3.314(14) no 1_545
H18 N6 2.608(13) no 2_666
H18 N7 3.442(12) no .
H18 N10 3.193(14) no .
H18 C3 3.022(14) no 1_545
H18 C4 2.913(12) no 2_666
H18 C6 3.176(14) no 2_666
H18 C7 3.394(13) no .
H18 H3 3.28(2) no 1_545
H18 H5 3.374(18) no .
H18 H10 2.928(19) no .
H18 H16 3.33(2) no 2_666
H19 O3 2.922(13) no 1_545
H19 O5 3.336(14) no 1_545
H19 O6 3.231(14) no 2_566
H19 N6 2.497(16) no 2_566
H19 N7 2.716(14) no .
H19 N12 3.089(14) no 2_566
H19 N13 3.434(13) no 1_455
H19 N14 3.540(13) no 1_455
H19 C4 3.309(16) no 2_566
H19 C6 3.072(15) no 2_566
H19 C7 3.472(15) no .
H19 H3 3.510(19) no 1_545
H19 H5 2.61(2) no .
H19 H6 2.877(18) no .
H19 H13 3.15(2) no 2_566
H19 H14 2.459(19) no 2_566
H19 H15 2.79(2) no 1_455
H20 O3 3.019(14) no 1_545
H20 O4 3.480(15) no 2_566
H20 O5 2.012(14) no 1_545
H20 N4 3.274(14) no 1_545
H20 N6 3.154(14) no 2_566
H20 N12 2.920(13) no 2_566
H20 N14 3.389(14) no 2_666
H20 C4 3.417(15) no 2_566
H20 C5 2.929(14) no 1_545
H20 H3 2.92(2) no 1_545
H20 H9 3.20(2) no 2_566
H20 H13 2.972(19) no 2_566
H20 H14 2.269(18) no 2_566
H20 H16 2.63(2) no 2_666

loop_
_geom_torsion_atom_site_label_1
_geom_torsion_atom_site_label_2
_geom_torsion_atom_site_label_3
_geom_torsion_atom_site_label_4
_geom_torsion
_geom_torsion_publ_flag
C2 N1 C3 O3 179.68(6) no
C2 N1 C3 N3 -0.91(10) no
C3 N1 C2 O2 -178.50(6) no
C3 N1 C2 N2 1.80(10) no
C1 N2 C2 O2 179.96(6) no
C1 N2 C2 N1 -0.33(11) no
C2 N2 C1 O1 178.02(6) no
C2 N2 C1 N3 -1.92(10) no
C1 N3 C3 O3 177.88(6) no
C1 N3 C3 N1 -1.55(10) no
C3 N3 C1 O1 -177.08(6) no
C3 N3 C1 N2 2.86(10) no
C4 N4 C5 O5 -178.98(6) no
C4 N4 C5 N5 1.14(10) no
C5 N4 C4 O4 178.06(6) no
C5 N4 C4 N6 -1.99(10) no
C5 N5 C6 O6 -177.21(6) no
C5 N5 C6 N6 2.33(10) no
C6 N5 C5 O5 178.82(6) no
C6 N5 C5 N4 -1.30(10) no
C4 N6 C6 O6 176.48(6) no
C4 N6 C6 N5 -3.05(9) no
C6 N6 C4 O4 -177.17(6) no
C6 N6 C4 N4 2.88(9) no
N9 N8 C7 N7 2.76(10) no
N9 N8 C7 N10 -178.22(5) no
N11 N10 C7 N7 179.02(5) no
N11 N10 C7 N8 0.01(9) no
N14 N13 C8 N12 -0.54(10) no
N14 N13 C8 N15 179.60(6) no
N16 N15 C8 N12 -0.67(10) no
N16 N15 C8 N13 179.20(5) no
